data_2236367
loop_
_publ_author_name
'Choi, Hong Dae'
'Seo, Pil Ja'
'Lee, Uk'

_publ_section_title
;
 3-(3-Fluorophenylsulfinyl)-5-iodo-2,7-dimethyl-1-benzofuran
;
_journal_coeditor_code IM2399
_journal_issue 10
_journal_name_full 'Acta Crystallographica Section E'
_journal_page_first o2894
_journal_paper_doi 10.1107/S1600536812037944
_journal_volume 68
_journal_year 2012
_chemical_formula_iupac 'C16 H12 F I O2 S'
_chemical_formula_moiety 'C16 H12 F I O2 S'
_chemical_formula_sum 'C16 H12 F I O2 S'
_chemical_formula_weight 414.22
_chemical_name_systematic
;
3-(3-Fluorophenylsulfinyl)-5-iodo-2,7-dimethyl-1-benzofuran
;
_space_group_IT_number 14
_symmetry_cell_setting monoclinic
_symmetry_space_group_name_Hall '-P 2yn'
_symmetry_space_group_name_H-M 'P 1 21/n 1'
_atom_sites_solution_hydrogens difmap
_atom_sites_solution_primary direct
_atom_sites_solution_secondary difmap
_cell_angle_alpha 90.00
_cell_angle_beta 90.250(2)
_cell_angle_gamma 90.00
_cell_formula_units_Z 4
_cell_length_a 8.3285(3)
_cell_length_b 15.1807(5)
_cell_length_c 12.2471(4)
_cell_measurement_reflns_used 7687
_cell_measurement_temperature 173(2)
_cell_measurement_theta_max 28.26
_cell_measurement_theta_min 2.68
_cell_volume 1548.42(9)
_computing_cell_refinement '<i>SAINT</i> (Bruker, 2009)'
_computing_data_collection '<i>APEX2</i> (Bruker, 2009)'
_computing_data_reduction '<i>SAINT</i> (Bruker, 2009)'
_computing_molecular_graphics '<i>ORTEP-3</i> (Farrugia, 2012) and <i>DIAMOND</i> (Brandenburg, 1998)'
_computing_publication_material '<i>SHELXL97</i> (Sheldrick, 2008)'
_computing_structure_refinement '<i>SHELXL97</i> (Sheldrick, 2008)'
_computing_structure_solution '<i>SHELXS97</i> (Sheldrick, 2008)'
_diffrn_ambient_temperature 173(2)
_diffrn_detector_area_resol_mean 10.0
_diffrn_measured_fraction_theta_full 0.994
_diffrn_measured_fraction_theta_max 0.994
_diffrn_measurement_device_type 'Bruker SMART APEXII CCD'
_diffrn_measurement_method '\f and \w scans'
_diffrn_radiation_monochromator 'graphite multilayer'
_diffrn_radiation_source 'rotating anode'
_diffrn_radiation_type MoK\a
_diffrn_radiation_wavelength 0.71073
_diffrn_reflns_av_R_equivalents 0.0352
_diffrn_reflns_av_sigmaI/netI 0.0289
_diffrn_reflns_limit_h_max 11
_diffrn_reflns_limit_h_min -11
_diffrn_reflns_limit_k_max 20
_diffrn_reflns_limit_k_min -20
_diffrn_reflns_limit_l_max 16
_diffrn_reflns_limit_l_min -12
_diffrn_reflns_number 14445
_diffrn_reflns_theta_full 28.29
_diffrn_reflns_theta_max 28.29
_diffrn_reflns_theta_min 2.14
_diffrn_standards_number 0
_exptl_absorpt_coefficient_mu 2.214
_exptl_absorpt_correction_T_max 0.7396
_exptl_absorpt_correction_T_min 0.4523
_exptl_absorpt_correction_type multi-scan
_exptl_absorpt_process_details '(<i>SADABS</i>; Bruker, 2009)'
_exptl_crystal_colour colourless
_exptl_crystal_density_diffrn 1.777
_exptl_crystal_density_method 'not measured'
_exptl_crystal_description block
_exptl_crystal_F_000 808
_exptl_crystal_size_max 0.43
_exptl_crystal_size_mid 0.18
_exptl_crystal_size_min 0.14
_refine_diff_density_max 0.484
_refine_diff_density_min -0.707
_refine_ls_extinction_method none
_refine_ls_goodness_of_fit_ref 1.053
_refine_ls_hydrogen_treatment constr
_refine_ls_matrix_type full
_refine_ls_number_parameters 192
_refine_ls_number_reflns 3815
_refine_ls_number_restraints 0
_refine_ls_restrained_S_all 1.053
_refine_ls_R_factor_all 0.0298
_refine_ls_R_factor_gt 0.0258
_refine_ls_shift/su_max 0.001
_refine_ls_shift/su_mean 0.000
_refine_ls_structure_factor_coef Fsqd
_refine_ls_weighting_details 'calc w=1/[\s^2^(Fo^2^)+(0.0282P)^2^+0.8484P] where P=(Fo^2^+2Fc^2^)/3'
_refine_ls_weighting_scheme calc
_refine_ls_wR_factor_gt 0.0631
_refine_ls_wR_factor_ref 0.0649
_reflns_number_gt 3409
_reflns_number_total 3815
_reflns_threshold_expression I>2\s(I)
_cod_data_source_file im2399.cif
_cod_data_source_block I
_cod_original_sg_symbol_H-M 'P 21/n'
_cod_database_code 2236367
_cod_database_fobs_code 2236367

loop_
_symmetry_equiv_pos_as_xyz
'x, y, z'
'-x+1/2, y+1/2, -z+1/2'
'-x, -y, -z'
'x-1/2, -y-1/2, z-1/2'

loop_
_atom_site_type_symbol
_atom_site_label
_atom_site_fract_x
_atom_site_fract_y
_atom_site_fract_z
_atom_site_U_iso_or_equiv
_atom_site_adp_type
_atom_site_calc_flag
_atom_site_refinement_flags
_atom_site_occupancy
_atom_site_symmetry_multiplicity
I I1 0.567756(18) 0.313250(10) 0.587900(13) 0.03495(7) Uani d . 1 2
S S1 0.86223(6) 0.46644(4) 0.13656(4) 0.02703(12) Uani d . 1 2
F F1 0.26520(17) 0.54480(10) 0.13600(12) 0.0441(4) Uani d . 1 2
C C1 0.8607(3) 0.52209(14) 0.26168(17) 0.0250(4) Uani d . 1 2
O O1 0.90716(19) 0.63275(10) 0.37911(13) 0.0289(3) Uani d . 1 2
O O2 0.94638(19) 0.38071(11) 0.14941(15) 0.0387(4) Uani d . 1 21
C C2 0.8029(2) 0.49449(14) 0.36768(16) 0.0238(4) Uani d . 1 2
C C3 0.7257(3) 0.42026(14) 0.40952(18) 0.0280(4) Uani d . 1 2
H H3 0.7021 0.3706 0.3650 0.034 Uiso calc R 1 2
C C4 0.6852(3) 0.42242(15) 0.51872(19) 0.0297(5) Uani d . 1 2
C C5 0.7189(3) 0.49477(16) 0.58547(18) 0.0325(5) Uani d . 1 2
H H5 0.6886 0.4930 0.6601 0.039 Uiso calc R 1 2
C C6 0.7957(3) 0.56934(15) 0.54554(18) 0.0298(5) Uani d . 1 2
C C7 0.8348(3) 0.56539(14) 0.43646(17) 0.0260(4) Uani d . 1 2
C C8 0.9211(3) 0.60468(14) 0.27344(18) 0.0273(4) Uani d . 1 2
C C9 0.8290(4) 0.64909(17) 0.6148(2) 0.0420(6) Uani d . 1 2
H H9A 0.9398 0.6685 0.6033 0.063 Uiso calc R 1 2
H H9B 0.8138 0.6342 0.6919 0.063 Uiso calc R 1 2
H H9C 0.7550 0.6966 0.5943 0.063 Uiso calc R 1 2
C C10 0.9931(3) 0.66853(15) 0.1966(2) 0.0378(6) Uani d . 1 2
H H10A 0.9995 0.6420 0.1238 0.057 Uiso calc R 1 2
H H10B 1.1012 0.6842 0.2218 0.057 Uiso calc R 1 2
H H10C 0.9264 0.7216 0.1933 0.057 Uiso calc R 1 2
C C11 0.6519(2) 0.44006(14) 0.12914(16) 0.0235(4) Uani d . 1 2
C C12 0.5369(3) 0.50573(15) 0.14214(16) 0.0272(4) Uani d . 1 2
H H12 0.5655 0.5641 0.1624 0.033 Uiso calc R 1 2
C C13 0.3799(3) 0.48178(16) 0.12415(17) 0.0297(5) Uani d . 1 2
C C14 0.3321(3) 0.39863(17) 0.0960(2) 0.0346(5) Uani d . 1 2
H H14 0.2218 0.3849 0.0854 0.042 Uiso calc R 1 2
C C15 0.4494(3) 0.33527(16) 0.0835(2) 0.0366(5) Uani d . 1 2
H H15 0.4197 0.2770 0.0638 0.044 Uiso calc R 1 2
C C16 0.6107(3) 0.35558(16) 0.09950(19) 0.0314(5) Uani d . 1 2
H H16 0.6910 0.3118 0.0901 0.038 Uiso calc R 1 2

loop_
_atom_site_aniso_label
_atom_site_aniso_U_11
_atom_site_aniso_U_22
_atom_site_aniso_U_33
_atom_site_aniso_U_12
_atom_site_aniso_U_13
_atom_site_aniso_U_23
I1 0.03228(10) 0.03571(10) 0.03690(10) 0.00319(6) 0.00514(7) 0.01028(6)
S1 0.0235(3) 0.0315(3) 0.0261(3) -0.0005(2) 0.0032(2) -0.0058(2)
F1 0.0332(7) 0.0563(9) 0.0430(8) 0.0206(7) 0.0027(6) -0.0041(7)
C1 0.0253(10) 0.0242(10) 0.0254(10) 0.0023(8) 0.0001(8) -0.0024(8)
O1 0.0346(8) 0.0227(7) 0.0293(8) 0.0007(6) -0.0009(7) -0.0027(6)
O2 0.0259(8) 0.0370(9) 0.0530(11) 0.0077(7) -0.0050(8) -0.0157(8)
C2 0.0239(10) 0.0252(10) 0.0224(10) 0.0032(8) -0.0017(8) -0.0013(8)
C3 0.0303(11) 0.0250(10) 0.0287(11) 0.0007(9) 0.0003(9) -0.0012(8)
C4 0.0284(11) 0.0300(11) 0.0306(11) 0.0036(9) 0.0012(9) 0.0065(9)
C5 0.0383(13) 0.0366(12) 0.0227(10) 0.0081(10) 0.0016(9) 0.0006(9)
C6 0.0343(12) 0.0301(11) 0.0251(10) 0.0081(9) -0.0045(9) -0.0034(9)
C7 0.0280(11) 0.0225(10) 0.0275(11) 0.0046(8) -0.0031(9) -0.0010(8)
C8 0.0281(10) 0.0252(10) 0.0285(11) 0.0029(8) -0.0001(9) -0.0018(8)
C9 0.0573(17) 0.0371(13) 0.0316(13) 0.0050(12) -0.0034(12) -0.0101(11)
C10 0.0481(15) 0.0257(11) 0.0398(14) -0.0026(10) 0.0077(12) 0.0023(10)
C11 0.0226(10) 0.0282(10) 0.0198(9) 0.0014(8) 0.0017(8) 0.0016(8)
C12 0.0313(11) 0.0301(11) 0.0202(10) 0.0059(9) 0.0028(8) -0.0014(8)
C13 0.0260(11) 0.0419(13) 0.0214(10) 0.0121(9) 0.0035(8) 0.0034(9)
C14 0.0238(11) 0.0448(14) 0.0353(12) -0.0015(10) 0.0010(9) 0.0094(10)
C15 0.0317(12) 0.0314(12) 0.0466(14) -0.0049(10) -0.0017(11) 0.0078(10)
C16 0.0264(11) 0.0295(12) 0.0383(13) 0.0033(9) -0.0001(9) 0.0042(9)

loop_
_atom_type_symbol
_atom_type_description
_atom_type_scat_dispersion_real
_atom_type_scat_dispersion_imag
_atom_type_scat_source
C C 0.0033 0.0016 'International Tables Vol C Tables 4.2.6.8 and 6.1.1.4'
H H 0.0000 0.0000 'International Tables Vol C Tables 4.2.6.8 and 6.1.1.4'
O O 0.0106 0.0060 'International Tables Vol C Tables 4.2.6.8 and 6.1.1.4'
F F 0.0171 0.0103 'International Tables Vol C Tables 4.2.6.8 and 6.1.1.4'
S S 0.1246 0.1234 'International Tables Vol C Tables 4.2.6.8 and 6.1.1.4'
I I -0.4742 1.8119 'International Tables Vol C Tables 4.2.6.8 and 6.1.1.4'

loop_
_geom_angle_atom_site_label_1
_geom_angle_atom_site_label_2
_geom_angle_atom_site_label_3
_geom_angle_site_symmetry_3
_geom_angle
C4 I1 O2 4_566 165.03(7)
O2 S1 C1 . 109.58(10)
O2 S1 C11 . 105.61(10)
C1 S1 C11 . 98.11(10)
C8 C1 C2 . 107.24(18)
C8 C1 S1 . 122.30(17)
C2 C1 S1 . 130.45(16)
C8 O1 C7 . 106.85(16)
C7 C2 C3 . 119.29(19)
C7 C2 C1 . 104.80(18)
C3 C2 C1 . 135.89(19)
C4 C3 C2 . 116.8(2)
C4 C3 H3 . 121.6
C2 C3 H3 . 121.6
C3 C4 C5 . 122.4(2)
C3 C4 I1 . 119.15(17)
C5 C4 I1 . 118.43(17)
C6 C5 C4 . 121.7(2)
C6 C5 H5 . 119.1
C4 C5 H5 . 119.1
C7 C6 C5 . 114.6(2)
C7 C6 C9 . 122.6(2)
C5 C6 C9 . 122.8(2)
C6 C7 O1 . 124.52(19)
C6 C7 C2 . 125.1(2)
O1 C7 C2 . 110.33(18)
C1 C8 O1 . 110.78(19)
C1 C8 C10 . 133.5(2)
O1 C8 C10 . 115.72(19)
C6 C9 H9A . 109.5
C6 C9 H9B . 109.5
H9A C9 H9B . 109.5
C6 C9 H9C . 109.5
H9A C9 H9C . 109.5
H9B C9 H9C . 109.5
C8 C10 H10A . 109.5
C8 C10 H10B . 109.5
H10A C10 H10B . 109.5
C8 C10 H10C . 109.5
H10A C10 H10C . 109.5
H10B C10 H10C . 109.5
C16 C11 C12 . 121.8(2)
C16 C11 S1 . 117.57(16)
C12 C11 S1 . 120.35(17)
C13 C12 C11 . 116.6(2)
C13 C12 H12 . 121.7
C11 C12 H12 . 121.7
F1 C13 C14 . 118.2(2)
F1 C13 C12 . 117.7(2)
C14 C13 C12 . 124.1(2)
C13 C14 C15 . 117.8(2)
C13 C14 H14 . 121.1
C15 C14 H14 . 121.1
C14 C15 C16 . 120.9(2)
C14 C15 H15 . 119.5
C16 C15 H15 . 119.5
C11 C16 C15 . 118.9(2)
C11 C16 H16 . 120.5
C15 C16 H16 . 120.5

loop_
_geom_bond_atom_site_label_1
_geom_bond_atom_site_label_2
_geom_bond_site_symmetry_2
_geom_bond_distance
I1 C4 . 2.105(2)
I1 O2 4_566 3.2041(16)
S1 O2 . 1.4862(17)
S1 C1 . 1.750(2)
S1 C11 . 1.798(2)
F1 C13 . 1.360(2)
C1 C8 . 1.358(3)
C1 C2 . 1.449(3)
O1 C8 . 1.368(3)
O1 C7 . 1.381(3)
C2 C7 . 1.392(3)
C2 C3 . 1.396(3)
C3 C4 . 1.381(3)
C3 H3 . 0.9500
C4 C5 . 1.397(3)
C5 C6 . 1.390(3)
C5 H5 . 0.9500
C6 C7 . 1.378(3)
C6 C9 . 1.503(3)
C8 C10 . 1.480(3)
C9 H9A . 0.9800
C9 H9B . 0.9800
C9 H9C . 0.9800
C10 H10A . 0.9800
C10 H10B . 0.9800
C10 H10C . 0.9800
C11 C16 . 1.376(3)
C11 C12 . 1.392(3)
C12 C13 . 1.374(3)
C12 H12 . 0.9500
C13 C14 . 1.367(3)
C14 C15 . 1.380(4)
C14 H14 . 0.9500
C15 C16 . 1.391(3)
C15 H15 . 0.9500
C16 H16 . 0.9500

loop_
_geom_hbond_atom_site_label_D
_geom_hbond_atom_site_label_H
_geom_hbond_atom_site_label_A
_geom_hbond_site_symmetry_A
_geom_hbond_distance_DH
_geom_hbond_distance_HA
_geom_hbond_distance_DA
_geom_hbond_angle_DHA
C14 H14 O2 1_455 0.95 2.43 3.292(3) 151.1

loop_
_geom_torsion_atom_site_label_1
_geom_torsion_atom_site_label_2
_geom_torsion_atom_site_label_3
_geom_torsion_atom_site_label_4
_geom_torsion_site_symmetry_1
_geom_torsion
O2 S1 C1 C8 . 123.85(19)
C11 S1 C1 C8 . -126.32(19)
O2 S1 C1 C2 . -55.4(2)
C11 S1 C1 C2 . 54.4(2)
C8 C1 C2 C7 . 0.0(2)
S1 C1 C2 C7 . 179.29(17)
C8 C1 C2 C3 . 177.8(2)
S1 C1 C2 C3 . -2.8(4)
C7 C2 C3 C4 . 0.1(3)
C1 C2 C3 C4 . -177.6(2)
C2 C3 C4 C5 . 0.0(3)
C2 C3 C4 I1 . 179.77(15)
O2 I1 C4 C3 4_566 34.5(4)
O2 I1 C4 C5 4_566 -145.8(2)
C3 C4 C5 C6 . 0.0(4)
I1 C4 C5 C6 . -179.77(17)
C4 C5 C6 C7 . -0.1(3)
C4 C5 C6 C9 . 178.2(2)
C5 C6 C7 O1 . 178.1(2)
C9 C6 C7 O1 . -0.2(3)
C5 C6 C7 C2 . 0.1(3)
C9 C6 C7 C2 . -178.1(2)
C8 O1 C7 C6 . -178.1(2)
C8 O1 C7 C2 . 0.1(2)
C3 C2 C7 C6 . -0.2(3)
C1 C2 C7 C6 . 178.1(2)
C3 C2 C7 O1 . -178.33(18)
C1 C2 C7 O1 . 0.0(2)
C2 C1 C8 O1 . 0.1(2)
S1 C1 C8 O1 . -179.29(15)
C2 C1 C8 C10 . -178.4(2)
S1 C1 C8 C10 . 2.2(4)
C7 O1 C8 C1 . -0.1(2)
C7 O1 C8 C10 . 178.6(2)
O2 S1 C11 C16 . -21.3(2)
C1 S1 C11 C16 . -134.30(18)
O2 S1 C11 C12 . 165.15(17)
C1 S1 C11 C12 . 52.11(19)
C16 C11 C12 C13 . 0.2(3)
S1 C11 C12 C13 . 173.49(15)
C11 C12 C13 F1 . -179.81(18)
C11 C12 C13 C14 . 0.7(3)
F1 C13 C14 C15 . 179.6(2)
C12 C13 C14 C15 . -0.9(4)
C13 C14 C15 C16 . 0.2(4)
C12 C11 C16 C15 . -0.8(3)
S1 C11 C16 C15 . -174.31(19)
C14 C15 C16 C11 . 0.6(4)
